data_2001922
loop_
_publ_author_name
'Tomas, A.'
'Dung, Nguyen-Huy'
'Viossat, B.'
'Esanu, A.'
'Rolland, A.'

_publ_section_title
;
 An original linkage between arabinose and a pyranopyrimidine
 derivative <i>via</i> a sulfur atom
;
_journal_issue 3
_journal_name_full 'Acta Crystallographica Section C'
_journal_page_first 626
_journal_page_last 628
_journal_paper_doi 10.1107/S0108270192010448
_journal_volume 49
_journal_year 1993
_chemical_formula_sum 'C19 H20 N2 O10 S'
_chemical_formula_weight 468.44
_symmetry_cell_setting orthorhombic
_symmetry_space_group_name_Hall 'P 2ac 2ab'
_symmetry_space_group_name_H-M 'P 21 21 21'
_atom_type_scat_source IntTabIV
_cell_angle_alpha 90
_cell_angle_beta 90
_cell_angle_gamma 90
_cell_formula_units_Z 4
_cell_length_a 9.2020(10)
_cell_length_b 10.716(2)
_cell_length_c 22.111(3)
_cell_measurement_reflns_used 25
_cell_measurement_temperature 295(2)
_cell_measurement_theta_max 25
_cell_measurement_theta_min 14
_cell_volume 2180.3(6)
_diffrn_measurement_device 'Nonius CAD-4'
_diffrn_measurement_method \w-2\q
_diffrn_radiation_type MoK\a
_diffrn_radiation_wavelength 0.7107
_diffrn_reflns_limit_h_max 8
_diffrn_reflns_limit_h_min 0
_diffrn_reflns_limit_k_max 12
_diffrn_reflns_limit_k_min 0
_diffrn_reflns_limit_l_max 24
_diffrn_reflns_limit_l_min 0
_diffrn_reflns_number 2197
_diffrn_reflns_theta_max 25
_diffrn_standards_decay_% 0
_diffrn_standards_number 2
_exptl_absorpt_coefficient_mu 0.196
_exptl_absorpt_correction_type none
_exptl_crystal_colour Brown
_exptl_crystal_density_diffrn 1.42
_exptl_crystal_density_meas 1.41
_exptl_crystal_description Parallelepiped
_exptl_crystal_size_max 0.4
_exptl_crystal_size_mid 0.3
_exptl_crystal_size_min 0.2
_refine_diff_density_max 0.17
_refine_diff_density_min -0.16
_refine_ls_goodness_of_fit_obs 2.0
_refine_ls_number_parameters 289
_refine_ls_number_reflns 991
_refine_ls_R_factor_obs 0.044
_refine_ls_shift/esd_max 0.89
_refine_ls_weighting_details 'w = 1/\s^2^(F)'
_refine_ls_weighting_scheme calc
_refine_ls_wR_factor_obs 0.047
_reflns_number_observed 991
_reflns_number_total 2197
_reflns_observed_criterion I>2\s(I)
_cod_data_source_file pa1010.cif
_cod_data_source_block pa1010_structure_1_of_1
_cod_depositor_comments
;
The following automatic conversions were performed:

'_cell_measurement_temperature' value 'Room temperature' was changed
to '295(2)' - the room/ambient temperature average [293;298] in
Kelvins(K) was taken.

Automatic conversion script
Id: cif_fix_values 1646 2011-03-28 12:23:43Z adriana 

The following automatic conversions were performed:

'_cell_measurement_temperature' value 'Room temperature' was changed
to '295(2)' - the room/ambient temperature average [293;298] in
Kelvins(K) was taken.

Automatic conversion script
Id: cif_fix_values 1715 2011-07-08 13:25:40Z adriana 

The following automatic conversions were performed:

'_refine_ls_weighting_scheme' value '1/\s^2^(F)' was changed to
'calc'. New tag '_refine_ls_weighting_details' was created. The value
of the new tag was set to 'w = 1/\s^2^(F)'.

Automatic conversion script
Id: cif_fix_values 3143 2015-03-26 13:38:13Z robertas 
;
_cod_original_cell_volume 2180.3(8)
_cod_database_code 2001922

loop_
_atom_site_label
_atom_site_fract_x
_atom_site_fract_y
_atom_site_fract_z
_atom_site_U_iso_or_equiv
S .4338(4) .5072(3) .04450(10) .065(2)
N(1) .4440(10) .6952(8) .1241(4) .049(6)
C(2) .3820(10) .5910(10) .1087(4) .043(7)
N(3) .2692(9) .5381(7) .1394(4) .043(5)
C(4) .2080(10) .5900(10) .1912(5) .048(7)
C(5) .2360(10) .7760(10) .2620(5) .058(8)
C(6) .314(2) .8830(10) .2748(5) .071(9)
C(7) .432(2) .9250(10) .2400(5) .059(8)
O(8) .4650(8) .8531(7) .1883(3) .055(5)
C(9) .3900(10) .7490(10) .1744(5) .045(7)
C(10) .2740(10) .7070(10) .2090(5) .044(6)
C(11) .5980(10) .5950(10) .0232(5) .055(7)
C(12) .6400(10) .5620(10) -.0427(5) .047(7)
C(13) .6830(10) .4280(10) -.0471(5) .053(8)
C(14) .8070(10) .4050(10) -.0030(5) .064(8)
C(15) .7670(10) .4470(10) .0605(5) .069(9)
O(16) .7150(10) .5730(8) .0605(3) .066(6)
O(40) .1079(9) .5360(7) .2155(4) .073(6)
C(50) .1160(10) .7330(10) .3026(6) .090(10)
O(70) .5080(10) 1.0119(8) .2475(4) .089(7)
O(120) .5183(8) .5804(6) -.0829(3) .052(5)
C(121) .4970(10) .7020(10) -.1007(5) .061(8)
O(122) .5620(10) .7873(8) -.0797(4) .080(6)
C(123) .3810(10) .7090(10) -.1483(6) .082(9)
O(130) .7287(8) .4073(7) -.1084(3) .052(5)
C(131) .7270(10) .2870(10) -.1275(5) .054(8)
O(132) .6786(9) .2040(7) -.0976(4) .060(5)
C(133) .7920(10) .2730(10) -.1896(6) .080(10)
O(140) .9319(9) .4742(7) -.0243(3) .062(5)
C(141) 1.043(2) .4160(10) -.0529(7) .080(10)
O(142) 1.0400(10) .3035(9) -.0565(5) .103(8)
C(143) 1.1520(10) .5060(10) -.0746(6) .085(9)
H(3) .2255 .457 .1231 ?
H(6) .283 .9325 .3126 ?
H(11) .5742 .6894 .0254 ?
H(12) .7197 .6289 -.059 ?
H(13) .5962 .3721 -.0357 ?
H(14) .8171 .3053 -.0039 ?
H(15a) .8536 .4362 .0889 ?
H(15b) .6884 .3866 .0782 ?
H(50a) .0953 .6597 .3094 ?
H(50b) .0895 .7825 .3385 ?
H(50c) .021 .7698 .2817 ?
H(123a) .4024 .6504 -.1719 ?
H(123b) .2902 .7481 -.1354 ?
H(123c) .4215 .768 -.183 ?
H(133a) .7245 .3391 -.2007 ?
H(133b) .8704 .3378 -.1915 ?
H(133c) .7663 .1891 -.2108 ?

loop_
_geom_angle_atom_site_label_1
_geom_angle_atom_site_label_2
_geom_angle_atom_site_label_3
_geom_angle
_geom_angle_publ_flag
C(2) N(3) C(4) 123.4(9) yes
O(40) C(4) N(3) 119.0(10) yes
O(40) C(4) C(10) 128.0(10) yes
N(3) C(4) C(10) 114.0(10) yes
C(6) C(5) C(10) 118.0(10) yes
C(6) C(5) C(50) 121.0(10) yes
C(10) C(5) C(50) 121.0(10) yes
C(5) C(6) C(7) 124.0(10) yes
O(70) C(7) C(6) 130.0(10) yes
O(70) C(7) O(8) 115.0(10) yes
C(6) C(7) O(8) 116.0(10) yes
C(9) O(8) C(7) 121.9(9) yes
O(8) C(9) N(1) 110.6(9) yes
O(8) C(9) C(10) 123.0(10) yes
N(1) C(9) C(10) 127.0(10) yes
C(9) C(10) C(5) 118.0(10) yes
C(9) C(10) C(4) 117.0(10) yes
C(5) C(10) C(4) 125.0(10) yes
O(16) C(11) C(12) 108.8(9) yes
O(16) C(11) S 113.7(7) yes
C(12) C(11) S 109.3(7) yes
O(120) C(12) C(13) 107.3(9) yes
O(120) C(12) C(11) 110.4(9) yes
C(13) C(12) C(11) 110.4(9) yes
O(130) C(13) C(12) 107.0(10) yes
O(130) C(13) C(14) 111.2(9) yes
C(12) C(13) C(14) 108.0(10) yes
O(140) C(14) C(13) 107.6(9) yes
O(140) C(14) C(15) 110.0(10) yes
C(13) C(14) C(15) 111.0(10) yes
O(16) C(15) C(14) 111.0(10) yes
C(11) O(16) C(15) 114.9(9) yes
C(121) O(120) C(12) 114.6(8) yes
O(122) C(121) O(120) 123.0(10) yes
O(122) C(121) C(123) 126.0(10) yes
O(120) C(121) C(123) 111.0(10) yes
C(131) O(130) C(13) 116.0(9) yes
O(132) C(131) O(130) 123.0(10) yes
O(132) C(131) C(133) 125.0(10) yes
O(130) C(131) C(133) 112.0(10) yes
C(141) O(140) C(14) 121.0(10) yes
O(142) C(141) O(140) 118.0(10) yes
O(142) C(141) C(143) 130.0(10) yes
O(140) C(141) C(143) 111.0(10) yes
C(2) S C(11) 99.7(5) yes
C(2) N(1) C(9) 114.7(9) yes
N(1) C(2) S 122.2(8) yes
N(3) C(2) S 113.3(8) yes
N(1) C(2) N(3) 124.5(9) yes

loop_
_geom_bond_atom_site_label_1
_geom_bond_atom_site_label_2
_geom_bond_distance
_geom_bond_publ_flag
S C(2) 1.750(10) yes
S C(11) 1.840(10) yes
N(1) C(2) 1.300(10) yes
N(1) C(9) 1.350(10) yes
N(3) C(2) 1.360(10) yes
N(3) C(4) 1.390(10) yes
C(4) O(40) 1.210(10) yes
C(4) C(10) 1.450(10) yes
C(5) C(6) 1.39(2) yes
C(5) C(10) 1.430(10) yes
C(5) C(50) 1.49(2) yes
C(6) C(7) 1.41(2) yes
C(7) O(8) 1.410(10) yes
C(7) O(70) 1.170(10) yes
O(8) C(9) 1.350(10) yes
C(9) C(10) 1.390(10) yes
C(11) O(16) 1.380(10) yes
C(11) C(12) 1.550(10) yes
C(12) O(120) 1.450(10) yes
C(12) C(13) 1.490(10) yes
C(13) O(130) 1.440(10) yes
C(13) C(14) 1.52(2) yes
C(14) O(140) 1.450(10) yes
C(14) C(15) 1.52(2) yes
C(15) O(16) 1.430(10) yes
O(120) C(121) 1.370(10) yes
C(121) O(122) 1.190(10) yes
C(121) C(123) 1.50(2) yes
O(130) C(131) 1.360(10) yes
C(131) O(132) 1.190(10) yes
C(131) C(133) 1.51(2) yes
O(140) C(141) 1.350(10) yes
C(141) O(142) 1.210(10) yes
C(141) C(143) 1.47(2) yes
N(3) H(3) 1.02 no
C(6) H(6) 1.03 no
C(11) H(11) 1.03 no
C(12) H(12) 1.08 no
C(13) H(13) 1.03 no
C(14) H(14) 1.07 no
C(15) H(15a) 1.02 no
C(15) H(15b) 1.05 no
C(50) H(50a) 0.82 no
C(50) H(50b) 0.99 no
C(50) H(50c) 1.06 no
C(123) H(123a) 0.84 no
C(123) H(123b) 0.97 no
C(123) H(123c) 1.06 no
C(133) H(133a) 0.97 no
C(133) H(133b) 1.00 no
C(133) H(133c) 1.04 no
